data_7700423
loop_
_publ_author_name
'Bilyj, Jessica K.'
'Silajew, Nicole V.'
'Hanson, Graeme R.'
'Harmer, Jeffrey R.'
'Bernhardt, Paul V.'

_publ_section_title
;
 Trivalent copper stabilised by acetylacetone dithiocarbazate Schiff base
 ligands: structural, spectroscopic and electrochemical properties.
;
_journal_issue 41
_journal_name_full 'Dalton transactions (Cambridge, England : 2003)'
_journal_page_first 15501
_journal_page_last 15514
_journal_paper_doi 10.1039/c9dt02071c
_journal_volume 48
_journal_year 2019
_chemical_formula_sum 'C42 H40 Cu2 N8 S8'
_chemical_formula_weight 1040.38
_space_group_IT_number 15
_space_group_name_Hall '-C 2yc'
_space_group_name_H-M_alt 'C 1 2/c 1'
_symmetry_cell_setting monoclinic
_symmetry_Int_Tables_number 15
_symmetry_space_group_name_Hall '-C 2yc'
_symmetry_space_group_name_H-M 'C 1 2/c 1'
_atom_sites_solution_hydrogens geom
_audit_conform_dict_location ftp://ftp.iucr.org/pub/cif_core.dic
_audit_conform_dict_name cif_core.dic
_audit_conform_dict_version 2.4.5
_audit_creation_date 2019-05-17T15:52:35-00:00
_audit_creation_method 'WinGX routine CIF_UPDATE'
_audit_update_record
;
2019-05-17 deposited with the CCDC.    2019-07-02 downloaded from the CCDC.
;
_cell_angle_alpha 90
_cell_angle_beta 102.795(2)
_cell_angle_gamma 90
_cell_formula_units_Z 4
_cell_length_a 31.3989(8)
_cell_length_b 9.4317(2)
_cell_length_c 15.6907(4)
_cell_measurement_reflns_used 4586
_cell_measurement_temperature 190(2)
_cell_measurement_theta_max 62.54
_cell_measurement_theta_min 4.91
_cell_measurement_wavelength 0.71073
_cell_volume 4531.34(19)
_computing_cell_refinement 'CrysalisPro (Agilent Technologies,     )'
_computing_data_collection 'CrysalisPro (Agilent Technologies,     )'
_computing_data_reduction 'CrysalisPro (Agilent Technologies,     )'
_computing_molecular_graphics 'Ortep for Windows (Farrugia, 2012)'
_computing_publication_material 'WinGX publication routines (Farrugia, 2012)'
_computing_structure_refinement 'SHELXL-2018/1 (Sheldrick, 2018)'
_diffrn_ambient_temperature 190(2)
_diffrn_detector 'CCD plate'
_diffrn_detector_area_resol_mean 16.07
_diffrn_measured_fraction_theta_full 0.997
_diffrn_measured_fraction_theta_max 0.997
_diffrn_measurement_device '\k-geometry diffractometer'
_diffrn_measurement_device_type 'Agilent Technologies Xcalibur, Sapphire3, Gemini ultra'
_diffrn_measurement_method '\w scans'
_diffrn_orient_matrix_UB_11 -0.049916
_diffrn_orient_matrix_UB_12 0.0077
_diffrn_orient_matrix_UB_13 -0.034031
_diffrn_orient_matrix_UB_21 0.003687
_diffrn_orient_matrix_UB_22 0.158886
_diffrn_orient_matrix_UB_23 -0.019759
_diffrn_orient_matrix_UB_31 0.00542
_diffrn_orient_matrix_UB_32 -0.036649
_diffrn_orient_matrix_UB_33 -0.09268
_diffrn_radiation_monochromator mirror
_diffrn_radiation_probe x-ray
_diffrn_radiation_type CuK\a
_diffrn_radiation_wavelength 1.54184
_diffrn_reflns_av_R_equivalents 0.0468
_diffrn_reflns_av_unetI/netI 0.0457
_diffrn_reflns_Laue_measured_fraction_full 0.997
_diffrn_reflns_Laue_measured_fraction_max 0.997
_diffrn_reflns_limit_h_max 36
_diffrn_reflns_limit_h_min -35
_diffrn_reflns_limit_k_max 9
_diffrn_reflns_limit_k_min -10
_diffrn_reflns_limit_l_max 14
_diffrn_reflns_limit_l_min -17
_diffrn_reflns_number 12713
_diffrn_reflns_point_group_measured_fraction_full 0.997
_diffrn_reflns_point_group_measured_fraction_max 0.997
_diffrn_reflns_reduction_process
;
 Scaled and merged with Sortav
 R.H. Blessing, (1987) Cryst. Rev. 1, 3-58
 R.H. Blessing, (1989) J. Appl. Cryst. 22, 396-397
;
_diffrn_reflns_theta_full 62.448
_diffrn_reflns_theta_max 62.448
_diffrn_reflns_theta_min 4.906
_diffrn_source 'fine-focus sealed X-ray tube'
_diffrn_standards_number 0
_exptl_absorpt_coefficient_mu 4.933
_exptl_absorpt_correction_T_max 1
_exptl_absorpt_correction_T_min 0.739
_exptl_absorpt_correction_type multi-scan
_exptl_absorpt_process_details
;
        CrysAlisPro 1.171.38.46 (Rigaku Oxford Diffraction, 2015)
        Empirical absorption correction using spherical harmonics,
        implemented in SCALE3 ABSPACK scaling algorithm.
;
_exptl_crystal_colour brown
_exptl_crystal_density_diffrn 1.525
_exptl_crystal_density_method 'not measured'
_exptl_crystal_description prism
_exptl_crystal_F_000 2136
_exptl_crystal_size_max 0.2
_exptl_crystal_size_mid 0.1
_exptl_crystal_size_min 0.03
_refine_diff_density_max 0.413
_refine_diff_density_min -0.337
_refine_diff_density_rms 0.064
_refine_ls_extinction_method none
_refine_ls_goodness_of_fit_ref 1.036
_refine_ls_hydrogen_treatment constr
_refine_ls_matrix_type full
_refine_ls_number_constraints 0
_refine_ls_number_parameters 273
_refine_ls_number_reflns 3593
_refine_ls_number_restraints 0
_refine_ls_restrained_S_all 1.036
_refine_ls_R_factor_all 0.0402
_refine_ls_R_factor_gt 0.0332
_refine_ls_shift/su_max 0.001
_refine_ls_shift/su_mean 0
_refine_ls_structure_factor_coef Fsqd
_refine_ls_weighting_details 'w=1/[\s^2^(Fo^2^)+(0.0484P)^2^+0.5732P] where P=(Fo^2^+2Fc^2^)/3'
_refine_ls_weighting_scheme calc
_refine_ls_wR_factor_gt 0.0834
_refine_ls_wR_factor_ref 0.0891
_reflns_Friedel_coverage 0
_reflns_number_gt 3099
_reflns_number_total 3593
_reflns_threshold_expression 'I > 2\s(I)'
_cod_data_source_file c9dt02071c2.cif
_cod_data_source_block shelx_CCDC3
_cod_depositor_comments 'Adding full bibliography for 7700420--7700423.cif.'
_cod_original_sg_symbol_H-M 'C 2/c'
_cod_database_code 7700423
_shelx_shelxl_version_number 2018/1

loop_
_symmetry_equiv_pos_as_xyz
'x, y, z'
'-x, y, -z+1/2'
'x+1/2, y+1/2, z'
'-x+1/2, y+1/2, -z+1/2'
'-x, -y, -z'
'x, -y, z-1/2'
'-x+1/2, -y+1/2, -z'
'x+1/2, -y+1/2, z-1/2'

loop_
_atom_site_label
_atom_site_type_symbol
_atom_site_fract_x
_atom_site_fract_y
_atom_site_fract_z
_atom_site_U_iso_or_equiv
_atom_site_adp_type
_atom_site_occupancy
_atom_site_site_symmetry_order
_atom_site_calc_flag
_atom_site_refinement_flags_posn
_atom_site_refinement_flags_adp
C1 C 0.49423(8) 0.3406(2) 0.55294(15) 0.0253(5) Uani 1 1 d . .
C2 C 0.48641(8) 0.2006(3) 0.35013(14) 0.0247(5) Uani 1 1 d . .
C3 C 0.50911(8) 0.1185(2) 0.29892(15) 0.0230(5) Uani 1 1 d . .
C4 C 0.54703(8) 0.0355(3) 0.33078(14) 0.0255(5) Uani 1 1 d . .
C5 C 0.62660(9) -0.0367(3) 0.51341(16) 0.0337(6) Uani 1 1 d . .
C6 C 0.44641(9) 0.2823(3) 0.30779(16) 0.0335(6) Uani 1 1 d . .
H6A H 0.420679 0.239016 0.322874 0.05 Uiso 1 1 calc R U
H6B H 0.443121 0.280893 0.244213 0.05 Uiso 1 1 calc R U
H6C H 0.449266 0.380591 0.32859 0.05 Uiso 1 1 calc R U
C7 C 0.56010(10) -0.0754(3) 0.27312(16) 0.0368(6) Uani 1 1 d . .
H7A H 0.590794 -0.061969 0.270993 0.055 Uiso 1 1 calc R U
H7B H 0.54177 -0.067069 0.214041 0.055 Uiso 1 1 calc R U
H7C H 0.556273 -0.169646 0.296624 0.055 Uiso 1 1 calc R U
C8 C 0.41036(8) 0.4245(3) 0.56104(16) 0.0319(6) Uani 1 1 d . .
H8A H 0.406416 0.469563 0.502839 0.038 Uiso 1 1 calc R U
H8B H 0.401442 0.323819 0.552872 0.038 Uiso 1 1 calc R U
C9 C 0.38330(8) 0.5001(3) 0.61543(16) 0.0305(5) Uani 1 1 d . .
C10 C 0.37742(9) 0.4416(3) 0.69338(16) 0.0352(6) Uani 1 1 d . .
H10 H 0.390497 0.352949 0.712507 0.042 Uiso 1 1 calc R U
C11 C 0.35272(9) 0.5110(4) 0.74340(18) 0.0422(7) Uani 1 1 d . .
H11 H 0.348513 0.469135 0.795985 0.051 Uiso 1 1 calc R U
C12 C 0.33426(10) 0.6404(4) 0.7172(2) 0.0496(8) Uani 1 1 d . .
H12 H 0.317187 0.687758 0.751416 0.06 Uiso 1 1 calc R U
C13 C 0.34058(11) 0.7008(4) 0.6415(2) 0.0546(8) Uani 1 1 d . .
H13 H 0.328073 0.790762 0.623792 0.066 Uiso 1 1 calc R U
C14 C 0.36519(9) 0.6316(3) 0.59027(19) 0.0418(7) Uani 1 1 d . .
H14 H 0.369533 0.674703 0.538123 0.05 Uiso 1 1 calc R U
C15 C 0.69071(10) -0.1918(3) 0.4553(2) 0.0453(7) Uani 1 1 d . .
H15A H 0.710436 -0.274373 0.469832 0.054 Uiso 1 1 calc R U
H15B H 0.664566 -0.22409 0.412045 0.054 Uiso 1 1 calc R U
C16 C 0.71344(9) -0.0823(3) 0.41247(19) 0.0423(7) Uani 1 1 d . .
C17 C 0.74305(11) 0.0145(4) 0.4593(2) 0.0545(8) Uani 1 1 d . .
H17 H 0.74816 0.016085 0.521302 0.065 Uiso 1 1 calc R U
C18 C 0.76518(13) 0.1085(5) 0.4169(4) 0.0770(13) Uani 1 1 d . .
H18 H 0.785112 0.17471 0.449533 0.092 Uiso 1 1 calc R U
C19 C 0.75817(17) 0.1055(6) 0.3275(4) 0.0926(18) Uani 1 1 d . .
H19 H 0.773723 0.168361 0.298094 0.111 Uiso 1 1 calc R U
C20 C 0.7288(2) 0.0120(7) 0.2807(3) 0.0916(17) Uani 1 1 d . .
H20 H 0.723775 0.011179 0.218723 0.11 Uiso 1 1 calc R U
C21 C 0.70638(13) -0.0814(5) 0.3226(2) 0.0623(10) Uani 1 1 d . .
H21 H 0.685939 -0.145487 0.289192 0.075 Uiso 1 1 calc R U
N1 N 0.47412(7) 0.2943(2) 0.47722(12) 0.0274(4) Uani 1 1 d . .
N2 N 0.49900(6) 0.2046(2) 0.43810(12) 0.0239(4) Uani 1 1 d . .
N3 N 0.57219(7) 0.0521(2) 0.41103(12) 0.0264(4) Uani 1 1 d . .
N4 N 0.60654(7) -0.0416(2) 0.43233(13) 0.0316(5) Uani 1 1 d . .
S1 S 0.54992(2) 0.31963(7) 0.59644(4) 0.02928(16) Uani 1 1 d . .
S2 S 0.60940(2) 0.05661(8) 0.59454(4) 0.04028(19) Uani 1 1 d . .
S3 S 0.46704(2) 0.43752(7) 0.61987(4) 0.03079(17) Uani 1 1 d . .
S4 S 0.67367(2) -0.13870(9) 0.55293(5) 0.0493(2) Uani 1 1 d . .
Cu1 Cu 0.55579(2) 0.15668(4) 0.50216(2) 0.02511(13) Uani 1 1 d . .

loop_
_atom_site_aniso_label
_atom_site_aniso_U_11
_atom_site_aniso_U_22
_atom_site_aniso_U_33
_atom_site_aniso_U_23
_atom_site_aniso_U_13
_atom_site_aniso_U_12
C1 0.0322(13) 0.0214(13) 0.0236(12) 0.0003(9) 0.0090(9) 0.0001(10)
C2 0.0305(13) 0.0204(12) 0.0227(12) -0.0006(9) 0.0048(9) -0.0022(10)
C3 0.0296(12) 0.0185(12) 0.0209(11) 0.0016(9) 0.0054(9) -0.0012(10)
C4 0.0325(13) 0.0238(12) 0.0223(12) 0.0019(9) 0.0105(10) 0.0022(10)
C5 0.0338(14) 0.0339(15) 0.0340(14) 0.0058(11) 0.0087(11) 0.0061(11)
C6 0.0366(14) 0.0331(15) 0.0284(13) -0.0045(10) 0.0022(10) 0.0071(11)
C7 0.0480(16) 0.0361(16) 0.0263(12) -0.0005(10) 0.0084(11) 0.0148(13)
C8 0.0302(13) 0.0357(15) 0.0291(12) -0.0041(10) 0.0050(10) -0.0009(11)
C9 0.0269(12) 0.0296(14) 0.0343(13) -0.0037(10) 0.0055(10) -0.0015(11)
C10 0.0364(14) 0.0337(15) 0.0356(14) -0.0014(10) 0.0077(11) 0.0008(11)
C11 0.0359(15) 0.0525(19) 0.0411(15) -0.0048(13) 0.0144(11) -0.0025(13)
C12 0.0361(16) 0.058(2) 0.0581(19) -0.0147(15) 0.0166(13) 0.0085(15)
C13 0.0425(17) 0.0447(19) 0.075(2) -0.0024(16) 0.0104(15) 0.0162(15)
C14 0.0362(15) 0.0401(17) 0.0492(16) 0.0056(12) 0.0095(12) 0.0020(13)
C15 0.0355(15) 0.0419(18) 0.0578(18) -0.0074(13) 0.0083(13) 0.0087(13)
C16 0.0331(14) 0.0445(18) 0.0475(16) -0.0040(13) 0.0049(11) 0.0176(13)
C17 0.0423(17) 0.051(2) 0.0644(19) 0.0036(16) 0.0002(14) 0.0078(15)
C18 0.0412(19) 0.060(3) 0.128(4) 0.025(2) 0.015(2) 0.0074(18)
C19 0.072(3) 0.090(4) 0.134(5) 0.051(3) 0.062(3) 0.034(3)
C20 0.102(4) 0.111(4) 0.076(3) 0.028(3) 0.048(3) 0.050(4)
C21 0.066(2) 0.073(3) 0.0483(19) -0.0036(17) 0.0136(16) 0.023(2)
N1 0.0319(11) 0.0272(11) 0.0240(10) -0.0029(8) 0.0084(8) 0.0033(9)
N2 0.0263(10) 0.0260(11) 0.0200(10) -0.0015(8) 0.0064(7) 0.0015(8)
N3 0.0294(11) 0.0267(11) 0.0243(10) 0.0031(8) 0.0085(8) 0.0060(9)
N4 0.0317(11) 0.0316(12) 0.0319(11) 0.0041(9) 0.0080(9) 0.0094(9)
S1 0.0317(3) 0.0316(4) 0.0238(3) -0.0040(2) 0.0047(2) 0.0009(2)
S2 0.0396(4) 0.0549(5) 0.0244(3) 0.0027(3) 0.0029(2) 0.0160(3)
S3 0.0330(3) 0.0341(4) 0.0269(3) -0.0086(2) 0.0101(2) 0.0006(3)
S4 0.0400(4) 0.0619(5) 0.0438(4) 0.0120(3) 0.0044(3) 0.0211(4)
Cu1 0.0284(2) 0.0269(2) 0.01987(19) 0.00040(12) 0.00487(13) 0.00429(14)

loop_
_atom_type_symbol
_atom_type_description
_atom_type_scat_dispersion_real
_atom_type_scat_dispersion_imag
_atom_type_scat_source
C C 0.0181 0.0091 'International Tables Vol C Tables 4.2.6.8 and 6.1.1.4'
H H 0 0 'International Tables Vol C Tables 4.2.6.8 and 6.1.1.4'
N N 0.0311 0.018 'International Tables Vol C Tables 4.2.6.8 and 6.1.1.4'
S S 0.3331 0.5567 'International Tables Vol C Tables 4.2.6.8 and 6.1.1.4'
Cu Cu -1.9646 0.5888 'International Tables Vol C Tables 4.2.6.8 and 6.1.1.4'

loop_
_geom_angle_atom_site_label_1
_geom_angle_atom_site_label_2
_geom_angle_atom_site_label_3
_geom_angle
_geom_angle_site_symmetry_3
N1 C1 S1 124.47(18) .
N1 C1 S3 121.62(19) .
S1 C1 S3 113.88(13) .
N2 C2 C3 121.7(2) .
N2 C2 C6 117.8(2) .
C3 C2 C6 120.5(2) .
C2 C3 C4 126.1(2) .
C2 C3 C3 116.8(2) 2_655
C4 C3 C3 117.1(2) 2_655
N3 C4 C3 122.7(2) .
N3 C4 C7 117.8(2) .
C3 C4 C7 119.5(2) .
N4 C5 S2 125.5(2) .
N4 C5 S4 121.1(2) .
S2 C5 S4 113.21(14) .
C9 C8 S3 106.93(16) .
C14 C9 C10 118.7(2) .
C14 C9 C8 120.6(2) .
C10 C9 C8 120.7(2) .
C11 C10 C9 120.7(3) .
C12 C11 C10 120.2(3) .
C13 C12 C11 119.7(3) .
C12 C13 C14 120.7(3) .
C9 C14 C13 120.0(3) .
C16 C15 S4 116.8(2) .
C21 C16 C17 118.3(3) .
C21 C16 C15 118.6(3) .
C17 C16 C15 123.0(3) .
C18 C17 C16 120.9(4) .
C19 C18 C17 119.7(5) .
C20 C19 C18 120.0(4) .
C19 C20 C21 120.7(4) .
C16 C21 C20 120.5(4) .
C1 N1 N2 113.9(2) .
C2 N2 N1 113.88(19) .
C2 N2 Cu1 124.27(16) .
N1 N2 Cu1 117.87(14) .
C4 N3 N4 114.85(19) .
C4 N3 Cu1 124.51(17) .
N4 N3 Cu1 118.61(15) .
C5 N4 N3 113.7(2) .
C1 S1 Cu1 92.45(8) .
C5 S2 Cu1 92.97(9) .
C1 S3 C8 102.28(12) .
C5 S4 C15 103.70(14) .
N2 Cu1 N3 96.01(8) .
N2 Cu1 S1 88.88(6) .
N3 Cu1 S1 163.61(7) .
N2 Cu1 S2 162.33(6) .
N3 Cu1 S2 88.72(6) .
S1 Cu1 S2 91.32(3) .

loop_
_geom_bond_atom_site_label_1
_geom_bond_atom_site_label_2
_geom_bond_distance
_geom_bond_site_symmetry_2
C1 N1 1.292(3) .
C1 S1 1.742(3) .
C1 S3 1.751(2) .
C2 N2 1.350(3) .
C2 C3 1.417(3) .
C2 C6 1.498(4) .
C3 C4 1.420(4) .
C3 C3 1.515(5) 2_655
C4 N3 1.339(3) .
C4 C7 1.498(3) .
C5 N4 1.289(4) .
C5 S2 1.729(3) .
C5 S4 1.757(3) .
C8 C9 1.510(4) .
C8 S3 1.819(3) .
C9 C14 1.386(4) .
C9 C10 1.391(4) .
C10 C11 1.384(4) .
C11 C12 1.374(5) .
C12 C13 1.371(5) .
C13 C14 1.394(5) .
C15 C16 1.496(5) .
C15 S4 1.802(3) .
C16 C21 1.378(5) .
C16 C17 1.391(5) .
C17 C18 1.385(6) .
C18 C19 1.371(8) .
C19 C20 1.366(9) .
C20 C21 1.382(7) .
N1 N2 1.384(3) .
N2 Cu1 1.898(2) .
N3 N4 1.377(3) .
N3 Cu1 1.8995(19) .
S1 Cu1 2.1692(7) .
S2 Cu1 2.1781(7) .

loop_
_geom_torsion_atom_site_label_1
_geom_torsion_atom_site_label_2
_geom_torsion_atom_site_label_3
_geom_torsion_atom_site_label_4
_geom_torsion
_geom_torsion_site_symmetry_1
_geom_torsion_site_symmetry_4
N2 C2 C3 C4 -1.5(4) . .
C6 C2 C3 C4 -179.4(2) . .
N2 C2 C3 C3 177.9(2) . 2_655
C6 C2 C3 C3 0.0(3) . 2_655
C2 C3 C4 N3 -17.0(4) . .
C3 C3 C4 N3 163.5(2) 2_655 .
C2 C3 C4 C7 163.2(2) . .
C3 C3 C4 C7 -16.2(3) 2_655 .
S3 C8 C9 C14 106.2(2) . .
S3 C8 C9 C10 -71.4(3) . .
C14 C9 C10 C11 2.2(4) . .
C8 C9 C10 C11 179.8(2) . .
C9 C10 C11 C12 -1.1(4) . .
C10 C11 C12 C13 -0.3(5) . .
C11 C12 C13 C14 0.7(5) . .
C10 C9 C14 C13 -1.8(4) . .
C8 C9 C14 C13 -179.4(3) . .
C12 C13 C14 C9 0.4(5) . .
S4 C15 C16 C21 -145.0(3) . .
S4 C15 C16 C17 38.3(4) . .
C21 C16 C17 C18 -0.6(5) . .
C15 C16 C17 C18 176.2(3) . .
C16 C17 C18 C19 -0.6(6) . .
C17 C18 C19 C20 1.3(6) . .
C18 C19 C20 C21 -0.9(7) . .
C17 C16 C21 C20 1.0(5) . .
C15 C16 C21 C20 -175.9(3) . .
C19 C20 C21 C16 -0.3(6) . .
S1 C1 N1 N2 10.3(3) . .
S3 C1 N1 N2 -172.07(16) . .
C3 C2 N2 N1 177.7(2) . .
C6 C2 N2 N1 -4.3(3) . .
C3 C2 N2 Cu1 20.7(3) . .
C6 C2 N2 Cu1 -161.28(18) . .
C1 N1 N2 C2 -155.2(2) . .
C1 N1 N2 Cu1 3.3(3) . .
C3 C4 N3 N4 177.2(2) . .
C7 C4 N3 N4 -3.0(3) . .
C3 C4 N3 Cu1 13.7(3) . .
C7 C4 N3 Cu1 -166.52(18) . .
S2 C5 N4 N3 9.0(4) . .
S4 C5 N4 N3 -175.62(18) . .
C4 N3 N4 C5 -171.0(2) . .
Cu1 N3 N4 C5 -6.4(3) . .
N1 C1 S1 Cu1 -15.7(2) . .
S3 C1 S1 Cu1 166.47(12) . .
N4 C5 S2 Cu1 -6.5(3) . .
S4 C5 S2 Cu1 177.76(14) . .
N1 C1 S3 C8 7.3(2) . .
S1 C1 S3 C8 -174.82(14) . .
C9 C8 S3 C1 177.62(18) . .
N4 C5 S4 C15 16.0(3) . .
S2 C5 S4 C15 -168.10(16) . .
C16 C15 S4 C5 77.0(2) . .
C2 N2 Cu1 N3 -19.1(2) . .
N1 N2 Cu1 N3 -175.20(16) . .
C2 N2 Cu1 S1 145.24(19) . .
N1 N2 Cu1 S1 -10.89(16) . .
C2 N2 Cu1 S2 -123.9(2) . .
N1 N2 Cu1 S2 79.9(3) . .
C4 N3 Cu1 N2 2.1(2) . .
N4 N3 Cu1 N2 -160.88(18) . .
C4 N3 Cu1 S1 -104.7(3) . .
N4 N3 Cu1 S1 92.4(3) . .
C4 N3 Cu1 S2 165.0(2) . .
N4 N3 Cu1 S2 2.05(17) . .
